data_1569109
loop_
_publ_author_name
'Gao, Mingchun'
'Ruiz, Jose M.'
'Jimenez, Emily'
'Lo, Anna'
'Laconsay, Croix J.'
'Fettinger, James C.'
'Tantillo, Dean J.'
'Shaw, Jared T.'

_publ_section_title
;
 Catalytic generation of <i>ortho</i>-quinone dimethides <i>via</i>
 donor/donor rhodium carbenes.
;
_journal_issue 23
_journal_name_full 'Chemical science'
_journal_page_first 6443
_journal_page_last 6448
_journal_paper_doi 10.1039/d3sc00734k
_journal_volume 14
_journal_year 2023
_chemical_formula_moiety 'C22 H18 O4'
_chemical_formula_sum 'C22 H18 O4'
_chemical_formula_weight 346.36
_space_group_crystal_system orthorhombic
_space_group_IT_number 61
_space_group_name_Hall '-P 2ac 2ab'
_space_group_name_H-M_alt 'P b c a'
_atom_sites_solution_hydrogens difmap
_audit_creation_method SHELXL-2017/1
_audit_update_record
;
2021-05-31 deposited with the CCDC.	2023-05-11 downloaded from the CCDC.
;
_cell_angle_alpha 90
_cell_angle_beta 90
_cell_angle_gamma 90
_cell_formula_units_Z 8
_cell_length_a 9.7117(6)
_cell_length_b 17.1656(11)
_cell_length_c 19.8546(13)
_cell_measurement_reflns_used 9937
_cell_measurement_temperature 100(2)
_cell_measurement_theta_max 30.71
_cell_measurement_theta_min 2.37
_cell_volume 3309.9(4)
_computing_cell_refinement 'SAINT (8.38a) (Bruker, 2017)'
_computing_data_collection 'Apex3 (2019.1) (Bruker, 2019)'
_computing_data_reduction 'SAINT (8.38a) (Bruker, 2017)'
_computing_molecular_graphics 'Bruker SHELXTL'
_computing_publication_material 'Bruker SHELXTL'
_computing_structure_refinement 'SHELXL-2017/1 (Sheldrick, 2017)'
_computing_structure_solution 'SHELXT (Sheldrick, 2014)'
_diffrn_ambient_temperature 100(2)
_diffrn_measured_fraction_theta_full 1.000
_diffrn_measured_fraction_theta_max 1.000
_diffrn_measurement_device_type 'Bruker Photon100 CMOS'
_diffrn_measurement_method '\f and \w scans'
_diffrn_radiation_type MoK\a
_diffrn_radiation_wavelength 0.71073
_diffrn_reflns_av_R_equivalents 0.0282
_diffrn_reflns_av_unetI/netI 0.0169
_diffrn_reflns_Laue_measured_fraction_full 1.000
_diffrn_reflns_Laue_measured_fraction_max 1.000
_diffrn_reflns_limit_h_max 12
_diffrn_reflns_limit_h_min -12
_diffrn_reflns_limit_k_max 22
_diffrn_reflns_limit_k_min -22
_diffrn_reflns_limit_l_max 25
_diffrn_reflns_limit_l_min -25
_diffrn_reflns_number 28507
_diffrn_reflns_point_group_measured_fraction_full 1.000
_diffrn_reflns_point_group_measured_fraction_max 1.000
_diffrn_reflns_theta_full 25.242
_diffrn_reflns_theta_max 27.496
_diffrn_reflns_theta_min 2.051
_exptl_absorpt_coefficient_mu 0.095
_exptl_absorpt_correction_T_max 0.9873
_exptl_absorpt_correction_T_min 0.9155
_exptl_absorpt_correction_type multi-scan
_exptl_absorpt_process_details 'SADABS 2016/2 (Sheldrick, 2016)'
_exptl_crystal_colour Yellow
_exptl_crystal_density_diffrn 1.390
_exptl_crystal_description Block
_exptl_crystal_F_000 1456
_exptl_crystal_size_max 0.395
_exptl_crystal_size_mid 0.170
_exptl_crystal_size_min 0.150
_refine_diff_density_max 0.383
_refine_diff_density_min -0.324
_refine_diff_density_rms 0.050
_refine_ls_extinction_coef 0.0115(9)
_refine_ls_extinction_expression Fc^*^=kFc[1+0.001xFc^2^\l^3^/sin(2\q)]^-1/4^
_refine_ls_extinction_method 'SHELXL-2017/1 (Sheldrick 2017)'
_refine_ls_goodness_of_fit_ref 1.041
_refine_ls_hydrogen_treatment refall
_refine_ls_matrix_type full
_refine_ls_number_parameters 308
_refine_ls_number_reflns 3807
_refine_ls_number_restraints 0
_refine_ls_restrained_S_all 1.041
_refine_ls_R_factor_all 0.0476
_refine_ls_R_factor_gt 0.0417
_refine_ls_shift/su_max 0.001
_refine_ls_shift/su_mean 0.000
_refine_ls_structure_factor_coef Fsqd
_refine_ls_weighting_details 'w=1/[\s^2^(Fo^2^)+(0.0601P)^2^+1.7308P] where P=(Fo^2^+2Fc^2^)/3'
_refine_ls_weighting_scheme calc
_refine_ls_wR_factor_gt 0.1076
_refine_ls_wR_factor_ref 0.1131
_reflns_Friedel_coverage 0.000
_reflns_number_gt 3347
_reflns_number_total 3807
_reflns_threshold_expression 'I > 2\s(I)'
_cod_data_source_file d3sc00734k2.cif
_cod_data_source_block JF2998FMI
_cod_depositor_comments
;
The following automatic conversions were performed:

data item '_exptl_absorpt_correction_type' value 'Multi-scan' was
changed to 'multi-scan' in accordance with the
/home/data/users/saulius/crontab/automatic-downloads/rss-feeds/RSC/lib/dictionaries/cif_core.dic
dictionary named 'cif_core.dic' version 2.4.2 last updated on
2011-04-26.

Automatic conversion script
Id: cif_fix_values 8170 2020-07-09 18:12:32Z antanas 

 Adding full bibliography for 1569107--1569117.cif.
;
_cod_database_code 1569109
_shelx_shelxl_version_number 2017/1
_shelx_space_group_comment
; 
The symmetry employed for this shelxl refinement is uniquely defined 
by the following loop, which should always be used as a source of 
symmetry information in preference to the above space-group names. 
They are only intended as comments. 
;
_shelx_estimated_absorpt_t_min 0.963
_shelx_estimated_absorpt_t_max 0.986

loop_
_space_group_symop_operation_xyz
'x, y, z'
'-x+1/2, -y, z+1/2'
'-x, y+1/2, -z+1/2'
'x+1/2, -y+1/2, -z'
'-x, -y, -z'
'x-1/2, y, -z-1/2'
'x, -y-1/2, z-1/2'
'-x-1/2, y-1/2, z'

loop_
_atom_site_label
_atom_site_type_symbol
_atom_site_fract_x
_atom_site_fract_y
_atom_site_fract_z
_atom_site_U_iso_or_equiv
_atom_site_adp_type
_atom_site_occupancy
_atom_site_site_symmetry_order
_atom_site_calc_flag
_atom_site_refinement_flags_posn
_atom_site_refinement_flags_adp
_atom_site_refinement_flags_occupancy
_atom_site_disorder_assembly
_atom_site_disorder_group
C1 C 0.22031(13) 0.50233(7) 0.59566(6) 0.0186(3) Uani 1 1 d . . . . .
O1 O 0.36278(9) 0.51023(5) 0.58165(4) 0.0188(2) Uani 1 1 d . . . . .
C2 C 0.45722(13) 0.48615(7) 0.63432(6) 0.0190(3) Uani 1 1 d . . . . .
O2 O 0.15591(10) 0.50878(5) 0.53292(5) 0.0213(2) Uani 1 1 d . . . . .
C3 C 0.43865(13) 0.39720(7) 0.64767(6) 0.0186(3) Uani 1 1 d . . . . .
H3 H 0.4833(16) 0.3873(9) 0.6906(8) 0.018(4) Uiso 1 1 d . . . . .
O3 O 0.17153(9) 0.56418(5) 0.63510(5) 0.0210(2) Uani 1 1 d . . . . .
C4 C 0.28668(13) 0.37782(7) 0.65551(6) 0.0183(3) Uani 1 1 d . . . . .
C5 C 0.18476(13) 0.42659(7) 0.63027(6) 0.0185(3) Uani 1 1 d . . . . .
C6 C 0.12560(16) 0.59045(8) 0.52249(7) 0.0268(3) Uani 1 1 d . . . . .
H6A H 0.029(2) 0.5942(11) 0.5101(9) 0.035(5) Uiso 1 1 d . . . . .
H6B H 0.189(2) 0.6107(11) 0.4870(10) 0.041(5) Uiso 1 1 d . . . . .
C7 C 0.15574(16) 0.62896(8) 0.58990(7) 0.0262(3) Uani 1 1 d . . . . .
H7A H 0.2428(19) 0.6586(10) 0.5905(9) 0.030(4) Uiso 1 1 d . . . . .
H7B H 0.083(2) 0.6619(11) 0.6064(10) 0.038(5) Uiso 1 1 d . . . . .
C8 C 0.43095(14) 0.53016(8) 0.69904(6) 0.0210(3) Uani 1 1 d . . . . .
H8 H 0.3470(18) 0.5179(9) 0.7230(9) 0.024(4) Uiso 1 1 d . . . . .
C9 C 0.51804(15) 0.58164(8) 0.72488(7) 0.0234(3) Uani 1 1 d . . . . .
H9 H 0.4997(17) 0.6097(10) 0.7658(9) 0.028(4) Uiso 1 1 d . . . . .
C10 C 0.64853(15) 0.60116(8) 0.69118(7) 0.0254(3) Uani 1 1 d . . . . .
O10 O 0.72255(13) 0.65457(6) 0.71095(6) 0.0359(3) Uani 1 1 d . . . . .
C11 C 0.68432(14) 0.55481(8) 0.63110(7) 0.0245(3) Uani 1 1 d . . . . .
H11 H 0.7741(17) 0.5649(9) 0.6119(8) 0.022(4) Uiso 1 1 d . . . . .
C12 C 0.59606(13) 0.50412(7) 0.60426(7) 0.0218(3) Uani 1 1 d . . . . .
H12 H 0.6175(18) 0.4780(10) 0.5628(9) 0.028(4) Uiso 1 1 d . . . . .
C13 C 0.50334(13) 0.34456(7) 0.59480(6) 0.0185(3) Uani 1 1 d . . . . .
C14 C 0.60841(13) 0.29352(7) 0.61306(7) 0.0212(3) Uani 1 1 d . . . . .
H14 H 0.6396(17) 0.2933(10) 0.6589(9) 0.026(4) Uiso 1 1 d . . . . .
C15 C 0.66655(14) 0.24355(8) 0.56581(7) 0.0241(3) Uani 1 1 d . . . . .
H15 H 0.7383(19) 0.2080(11) 0.5801(9) 0.032(4) Uiso 1 1 d . . . . .
C16 C 0.62127(14) 0.24408(8) 0.49968(7) 0.0238(3) Uani 1 1 d . . . . .
H16 H 0.6591(16) 0.2105(9) 0.4671(8) 0.021(4) Uiso 1 1 d . . . . .
C17 C 0.51706(14) 0.29518(8) 0.48103(7) 0.0241(3) Uani 1 1 d . . . . .
H17 H 0.4845(17) 0.2966(10) 0.4356(9) 0.027(4) Uiso 1 1 d . . . . .
C18 C 0.45753(14) 0.34471(8) 0.52806(7) 0.0222(3) Uani 1 1 d . . . . .
H18 H 0.3838(18) 0.3791(10) 0.5144(8) 0.027(4) Uiso 1 1 d . . . . .
C19 C 0.24819(14) 0.30802(8) 0.68701(6) 0.0217(3) Uani 1 1 d . . . . .
H19 H 0.3175(17) 0.2736(9) 0.7052(8) 0.021(4) Uiso 1 1 d . . . . .
C20 C 0.11071(15) 0.28791(8) 0.69291(7) 0.0248(3) Uani 1 1 d . . . . .
H20 H 0.0876(17) 0.2388(10) 0.7141(8) 0.026(4) Uiso 1 1 d . . . . .
C21 C 0.00894(14) 0.33759(8) 0.66831(7) 0.0248(3) Uani 1 1 d . . . . .
H21 H -0.085(2) 0.3244(11) 0.6729(9) 0.036(5) Uiso 1 1 d . . . . .
C22 C 0.04582(14) 0.40695(8) 0.63749(6) 0.0224(3) Uani 1 1 d . . . . .
H22 H -0.0238(17) 0.4426(10) 0.6208(9) 0.025(4) Uiso 1 1 d . . . . .

loop_
_atom_site_aniso_label
_atom_site_aniso_U_11
_atom_site_aniso_U_22
_atom_site_aniso_U_33
_atom_site_aniso_U_23
_atom_site_aniso_U_13
_atom_site_aniso_U_12
C1 0.0185(6) 0.0197(6) 0.0177(6) -0.0017(4) 0.0003(4) 0.0001(4)
O1 0.0186(4) 0.0196(4) 0.0182(4) 0.0010(3) 0.0002(3) 0.0000(3)
C2 0.0182(6) 0.0187(6) 0.0201(6) -0.0010(5) -0.0013(5) 0.0000(4)
O2 0.0246(5) 0.0202(4) 0.0192(5) 0.0004(3) -0.0039(4) 0.0018(3)
C3 0.0201(6) 0.0189(6) 0.0168(6) -0.0002(4) -0.0017(4) 0.0003(5)
O3 0.0243(5) 0.0184(4) 0.0202(4) -0.0020(3) 0.0016(3) 0.0026(3)
C4 0.0220(6) 0.0179(6) 0.0151(5) -0.0027(4) 0.0007(4) -0.0004(5)
C5 0.0212(6) 0.0187(6) 0.0156(5) -0.0023(4) 0.0011(4) -0.0004(5)
C6 0.0331(7) 0.0208(6) 0.0266(7) 0.0032(5) -0.0046(6) 0.0016(5)
C7 0.0309(7) 0.0199(6) 0.0278(7) 0.0004(5) -0.0006(6) 0.0037(5)
C8 0.0231(6) 0.0199(6) 0.0200(6) 0.0001(5) -0.0018(5) 0.0026(5)
C9 0.0304(7) 0.0191(6) 0.0206(6) -0.0009(5) -0.0064(5) 0.0024(5)
C10 0.0290(7) 0.0200(6) 0.0272(7) 0.0047(5) -0.0107(5) -0.0025(5)
O10 0.0439(7) 0.0281(5) 0.0357(6) 0.0018(4) -0.0112(5) -0.0144(5)
C11 0.0207(6) 0.0200(6) 0.0330(7) 0.0047(5) -0.0029(5) 0.0001(5)
C12 0.0214(6) 0.0190(6) 0.0251(7) 0.0017(5) 0.0006(5) 0.0022(5)
C13 0.0183(6) 0.0160(5) 0.0211(6) -0.0008(4) 0.0002(4) -0.0015(4)
C14 0.0203(6) 0.0210(6) 0.0222(6) 0.0025(5) -0.0008(5) -0.0002(5)
C15 0.0215(6) 0.0199(6) 0.0310(7) 0.0035(5) 0.0039(5) 0.0028(5)
C16 0.0234(6) 0.0191(6) 0.0290(7) -0.0040(5) 0.0060(5) -0.0017(5)
C17 0.0237(6) 0.0274(7) 0.0212(6) -0.0039(5) 0.0001(5) -0.0006(5)
C18 0.0211(6) 0.0228(6) 0.0228(6) -0.0018(5) -0.0018(5) 0.0022(5)
C19 0.0287(7) 0.0196(6) 0.0168(6) -0.0007(5) 0.0000(5) -0.0003(5)
C20 0.0329(7) 0.0222(6) 0.0194(6) -0.0008(5) 0.0037(5) -0.0066(5)
C21 0.0243(6) 0.0293(7) 0.0207(6) -0.0030(5) 0.0030(5) -0.0067(5)
C22 0.0215(6) 0.0265(6) 0.0191(6) -0.0033(5) 0.0011(5) -0.0005(5)

loop_
_atom_type_symbol
_atom_type_description
_atom_type_scat_dispersion_real
_atom_type_scat_dispersion_imag
_atom_type_scat_source
C C 0.0033 0.0016 'International Tables Vol C Tables 4.2.6.8 and 6.1.1.4'
H H 0.0000 0.0000 'International Tables Vol C Tables 4.2.6.8 and 6.1.1.4'
O O 0.0106 0.0060 'International Tables Vol C Tables 4.2.6.8 and 6.1.1.4'

loop_
_geom_angle_atom_site_label_1
_geom_angle_atom_site_label_2
_geom_angle_atom_site_label_3
_geom_angle
_geom_angle_site_symmetry_1
_geom_angle_site_symmetry_3
_geom_angle_publ_flag
O2 C1 O3 106.65(10) . . ?
O2 C1 O1 104.72(10) . . ?
O3 C1 O1 111.53(10) . . ?
O2 C1 C5 111.78(10) . . ?
O3 C1 C5 108.70(10) . . ?
O1 C1 C5 113.24(10) . . ?
C1 O1 C2 116.63(9) . . ?
O1 C2 C12 102.82(10) . . ?
O1 C2 C8 111.31(10) . . ?
C12 C2 C8 112.67(11) . . ?
O1 C2 C3 109.16(10) . . ?
C12 C2 C3 111.78(10) . . ?
C8 C2 C3 108.96(10) . . ?
C1 O2 C6 107.16(10) . . ?
C13 C3 C4 109.97(10) . . ?
C13 C3 C2 114.61(10) . . ?
C4 C3 C2 110.09(10) . . ?
C13 C3 H3 108.5(9) . . ?
C4 C3 H3 107.8(9) . . ?
C2 C3 H3 105.6(9) . . ?
C1 O3 C7 105.86(10) . . ?
C5 C4 C19 119.05(12) . . ?
C5 C4 C3 121.50(11) . . ?
C19 C4 C3 119.42(11) . . ?
C4 C5 C22 120.34(12) . . ?
C4 C5 C1 121.31(11) . . ?
C22 C5 C1 118.34(11) . . ?
O2 C6 C7 104.82(11) . . ?
O2 C6 H6A 107.2(11) . . ?
C7 C6 H6A 112.3(11) . . ?
O2 C6 H6B 108.3(11) . . ?
C7 C6 H6B 110.6(11) . . ?
H6A C6 H6B 113.1(15) . . ?
O3 C7 C6 103.51(11) . . ?
O3 C7 H7A 107.5(10) . . ?
C6 C7 H7A 113.6(10) . . ?
O3 C7 H7B 108.7(12) . . ?
C6 C7 H7B 114.4(12) . . ?
H7A C7 H7B 108.8(15) . . ?
C9 C8 C2 123.63(13) . . ?
C9 C8 H8 119.5(10) . . ?
C2 C8 H8 116.9(10) . . ?
C8 C9 C10 121.66(13) . . ?
C8 C9 H9 122.9(10) . . ?
C10 C9 H9 115.4(10) . . ?
O10 C10 C9 121.88(14) . . ?
O10 C10 C11 121.50(14) . . ?
C9 C10 C11 116.59(12) . . ?
C12 C11 C10 121.60(13) . . ?
C12 C11 H11 122.6(10) . . ?
C10 C11 H11 115.8(10) . . ?
C11 C12 C2 123.43(13) . . ?
C11 C12 H12 120.5(11) . . ?
C2 C12 H12 116.0(11) . . ?
C14 C13 C18 118.76(12) . . ?
C14 C13 C3 119.78(11) . . ?
C18 C13 C3 121.45(11) . . ?
C15 C14 C13 120.65(12) . . ?
C15 C14 H14 120.6(10) . . ?
C13 C14 H14 118.7(10) . . ?
C16 C15 C14 120.43(12) . . ?
C16 C15 H15 120.7(10) . . ?
C14 C15 H15 118.9(10) . . ?
C15 C16 C17 119.22(12) . . ?
C15 C16 H16 121.6(10) . . ?
C17 C16 H16 119.2(10) . . ?
C18 C17 C16 120.69(13) . . ?
C18 C17 H17 118.8(10) . . ?
C16 C17 H17 120.5(10) . . ?
C17 C18 C13 120.25(12) . . ?
C17 C18 H18 119.5(10) . . ?
C13 C18 H18 120.2(10) . . ?
C20 C19 C4 120.53(12) . . ?
C20 C19 H19 119.2(10) . . ?
C4 C19 H19 120.2(10) . . ?
C19 C20 C21 120.12(12) . . ?
C19 C20 H20 118.5(10) . . ?
C21 C20 H20 121.3(10) . . ?
C22 C21 C20 119.81(13) . . ?
C22 C21 H21 119.8(11) . . ?
C20 C21 H21 120.4(11) . . ?
C21 C22 C5 120.12(13) . . ?
C21 C22 H22 120.9(10) . . ?
C5 C22 H22 119.0(10) . . ?

loop_
_geom_bond_atom_site_label_1
_geom_bond_atom_site_label_2
_geom_bond_distance
_geom_bond_site_symmetry_2
_geom_bond_publ_flag
C1 O2 1.3983(15) . ?
C1 O3 1.4016(15) . ?
C1 O1 1.4178(15) . ?
C1 C5 1.5106(17) . ?
O1 C2 1.4509(15) . ?
C2 C12 1.5065(18) . ?
C2 C8 1.5123(17) . ?
C2 C3 1.5602(17) . ?
O2 C6 1.4475(16) . ?
C3 C13 1.5209(17) . ?
C3 C4 1.5209(17) . ?
C3 H3 0.971(16) . ?
O3 C7 1.4371(16) . ?
C4 C5 1.3898(18) . ?
C4 C19 1.4023(18) . ?
C5 C22 1.3981(18) . ?
C6 C7 1.521(2) . ?
C6 H6A 0.968(19) . ?
C6 H6B 1.00(2) . ?
C7 H7A 0.987(19) . ?
C7 H7B 0.96(2) . ?
C8 C9 1.3265(19) . ?
C8 H8 0.967(18) . ?
C9 C10 1.472(2) . ?
C9 H9 0.962(18) . ?
C10 O10 1.2293(17) . ?
C10 C11 1.475(2) . ?
C11 C12 1.3327(19) . ?
C11 H11 0.967(17) . ?
C12 H12 0.960(18) . ?
C13 C14 1.3928(17) . ?
C13 C18 1.3977(18) . ?
C14 C15 1.3910(19) . ?
C14 H14 0.959(17) . ?
C15 C16 1.385(2) . ?
C15 H15 0.969(19) . ?
C16 C17 1.3895(19) . ?
C16 H16 0.941(16) . ?
C17 C18 1.3890(19) . ?
C17 H17 0.957(17) . ?
C18 H18 0.967(18) . ?
C19 C20 1.384(2) . ?
C19 H19 0.966(17) . ?
C20 C21 1.394(2) . ?
C20 H20 0.968(17) . ?
C21 C22 1.3858(19) . ?
C21 H21 0.95(2) . ?
C22 H22 0.970(17) . ?

loop_
_geom_torsion_atom_site_label_1
_geom_torsion_atom_site_label_2
_geom_torsion_atom_site_label_3
_geom_torsion_atom_site_label_4
_geom_torsion
_geom_torsion_site_symmetry_1
_geom_torsion_site_symmetry_2
_geom_torsion_site_symmetry_3
_geom_torsion_site_symmetry_4
_geom_torsion_publ_flag
O2 C1 O1 C2 -164.55(9) . . . . ?
O3 C1 O1 C2 80.47(12) . . . . ?
C5 C1 O1 C2 -42.52(14) . . . . ?
C1 O1 C2 C12 -178.44(10) . . . . ?
C1 O1 C2 C8 -57.58(14) . . . . ?
C1 O1 C2 C3 62.74(13) . . . . ?
O3 C1 O2 C6 28.17(13) . . . . ?
O1 C1 O2 C6 -90.17(11) . . . . ?
C5 C1 O2 C6 146.85(11) . . . . ?
O1 C2 C3 C13 76.28(13) . . . . ?
C12 C2 C3 C13 -36.79(15) . . . . ?
C8 C2 C3 C13 -161.97(10) . . . . ?
O1 C2 C3 C4 -48.31(13) . . . . ?
C12 C2 C3 C4 -161.37(10) . . . . ?
C8 C2 C3 C4 73.44(12) . . . . ?
O2 C1 O3 C7 -36.21(13) . . . . ?
O1 C1 O3 C7 77.57(12) . . . . ?
C5 C1 O3 C7 -156.89(10) . . . . ?
C13 C3 C4 C5 -106.29(13) . . . . ?
C2 C3 C4 C5 20.92(16) . . . . ?
C13 C3 C4 C19 71.67(14) . . . . ?
C2 C3 C4 C19 -161.12(11) . . . . ?
C19 C4 C5 C22 1.31(18) . . . . ?
C3 C4 C5 C22 179.27(11) . . . . ?
C19 C4 C5 C1 -179.79(11) . . . . ?
C3 C4 C5 C1 -1.83(18) . . . . ?
O2 C1 C5 C4 128.56(12) . . . . ?
O3 C1 C5 C4 -113.98(12) . . . . ?
O1 C1 C5 C4 10.56(16) . . . . ?
O2 C1 C5 C22 -52.51(15) . . . . ?
O3 C1 C5 C22 64.95(14) . . . . ?
O1 C1 C5 C22 -170.51(11) . . . . ?
C1 O2 C6 C7 -9.49(14) . . . . ?
C1 O3 C7 C6 28.81(14) . . . . ?
O2 C6 C7 O3 -11.73(14) . . . . ?
O1 C2 C8 C9 -112.00(14) . . . . ?
C12 C2 C8 C9 2.90(18) . . . . ?
C3 C2 C8 C9 127.56(13) . . . . ?
C2 C8 C9 C10 1.0(2) . . . . ?
C8 C9 C10 O10 172.12(13) . . . . ?
C8 C9 C10 C11 -6.15(19) . . . . ?
O10 C10 C11 C12 -170.83(13) . . . . ?
C9 C10 C11 C12 7.44(19) . . . . ?
C10 C11 C12 C2 -3.6(2) . . . . ?
O1 C2 C12 C11 118.36(13) . . . . ?
C8 C2 C12 C11 -1.57(18) . . . . ?
C3 C2 C12 C11 -124.68(13) . . . . ?
C4 C3 C13 C14 -117.53(12) . . . . ?
C2 C3 C13 C14 117.82(13) . . . . ?
C4 C3 C13 C18 60.93(15) . . . . ?
C2 C3 C13 C18 -63.72(16) . . . . ?
C18 C13 C14 C15 -0.10(19) . . . . ?
C3 C13 C14 C15 178.41(12) . . . . ?
C13 C14 C15 C16 0.4(2) . . . . ?
C14 C15 C16 C17 0.0(2) . . . . ?
C15 C16 C17 C18 -0.7(2) . . . . ?
C16 C17 C18 C13 1.0(2) . . . . ?
C14 C13 C18 C17 -0.55(19) . . . . ?
C3 C13 C18 C17 -179.03(12) . . . . ?
C5 C4 C19 C20 0.00(18) . . . . ?
C3 C4 C19 C20 -178.00(11) . . . . ?
C4 C19 C20 C21 -0.88(19) . . . . ?
C19 C20 C21 C22 0.5(2) . . . . ?
C20 C21 C22 C5 0.85(19) . . . . ?
C4 C5 C22 C21 -1.74(19) . . . . ?
C1 C5 C22 C21 179.32(11) . . . . ?
